data_7227549
loop_
_publ_author_name
'Qin, Da-Peng'
'Feng, Xiao-Lin'
'Zhang, Wei-Yang'
'Gao, Hao'
'Cheng, Xiao-Rui'
'Zhou, Wen-Xia'
'Yu, Yang'
'Yao, Xin-Sheng'

_publ_section_title
;
 Anti-neuroinflammatory asarone derivatives from the rhizomes of Acorus
 tatarinowii
;
_journal_issue 14
_journal_name_full 'RSC Adv.'
_journal_page_first 8512
_journal_paper_doi 10.1039/C6RA27786A
_journal_volume 7
_journal_year 2017
_chemical_formula_sum 'C24 H34 O9'
_chemical_formula_weight 466.51
_chemical_name_systematic ' meso-asaronan A'
_space_group_IT_number 14
_symmetry_cell_setting monoclinic
_symmetry_space_group_name_Hall '-P 2ybc'
_symmetry_space_group_name_H-M 'P 1 21/c 1'
_atom_sites_solution_hydrogens geom
_atom_sites_solution_primary direct
_atom_sites_solution_secondary difmap
_audit_block_doi 10.5517/ccdc.csd.cc1mz1g3
_audit_creation_method SHELXL-97
_audit_update_record
;
2016-11-22 deposited with the CCDC.
2017-01-09 downloaded from the CCDC.
;
_cell_angle_alpha 90.00
_cell_angle_beta 99.43(3)
_cell_angle_gamma 90.00
_cell_formula_units_Z 4
_cell_length_a 18.377(4)
_cell_length_b 7.9014(16)
_cell_length_c 17.239(3)
_cell_measurement_reflns_used 2329
_cell_measurement_temperature 293(2)
_cell_measurement_theta_max 29.5558
_cell_measurement_theta_min 2.9985
_cell_volume 2469.3(9)
_computing_structure_refinement 'SHELXL-97 (Sheldrick, 1997)'
_computing_structure_solution 'SHELXS-97 (Sheldrick, 1990)'
_diffrn_ambient_temperature 293(2)
_diffrn_measured_fraction_theta_full 0.998
_diffrn_measured_fraction_theta_max 0.998
_diffrn_measurement_device_type 'Rigaku Saturn724 CCD'
_diffrn_radiation_monochromator graphite
_diffrn_radiation_source 'fine-focus sealed tube'
_diffrn_radiation_type MoK\a
_diffrn_radiation_wavelength 0.71073
_diffrn_reflns_av_R_equivalents 0.0390
_diffrn_reflns_av_sigmaI/netI 0.0521
_diffrn_reflns_limit_h_max 21
_diffrn_reflns_limit_h_min -21
_diffrn_reflns_limit_k_max 8
_diffrn_reflns_limit_k_min -9
_diffrn_reflns_limit_l_max 20
_diffrn_reflns_limit_l_min -19
_diffrn_reflns_number 10765
_diffrn_reflns_theta_full 25.00
_diffrn_reflns_theta_max 25.00
_diffrn_reflns_theta_min 3.00
_exptl_absorpt_coefficient_mu 0.096
_exptl_absorpt_correction_T_max 0.9858
_exptl_absorpt_correction_T_min 0.9673
_exptl_absorpt_correction_type multi-scan
_exptl_absorpt_process_details 'SADABS; Bruker, 2000'
_exptl_crystal_colour colorless
_exptl_crystal_density_diffrn 1.255
_exptl_crystal_density_method 'not measured'
_exptl_crystal_description block
_exptl_crystal_F_000 1000
_exptl_crystal_size_max 0.35
_exptl_crystal_size_mid 0.24
_exptl_crystal_size_min 0.15
_refine_diff_density_max 0.583
_refine_diff_density_min -0.364
_refine_diff_density_rms 0.053
_refine_ls_extinction_method none
_refine_ls_goodness_of_fit_ref 1.035
_refine_ls_hydrogen_treatment mixed
_refine_ls_matrix_type full
_refine_ls_number_parameters 308
_refine_ls_number_reflns 4347
_refine_ls_number_restraints 1
_refine_ls_restrained_S_all 1.035
_refine_ls_R_factor_all 0.0756
_refine_ls_R_factor_gt 0.0554
_refine_ls_shift/su_max 0.000
_refine_ls_shift/su_mean 0.000
_refine_ls_structure_factor_coef Fsqd
_refine_ls_weighting_details 'calc w=1/[\s^2^(Fo^2^)+(0.0669P)^2^+1.3191P] where P=(Fo^2^+2Fc^2^)/3'
_refine_ls_weighting_scheme calc
_refine_ls_wR_factor_gt 0.1342
_refine_ls_wR_factor_ref 0.1473
_reflns_number_gt 3359
_reflns_number_total 4347
_reflns_threshold_expression >2sigma(I)
_cod_data_source_file c6ra27786a2.cif
_cod_data_source_block 111
_cod_original_sg_symbol_H-M P21/c
_cod_database_code 7227549

loop_
_symmetry_equiv_pos_as_xyz
'x, y, z'
'-x, y+1/2, -z+1/2'
'-x, -y, -z'
'x, -y-1/2, z-1/2'

loop_
_atom_site_label
_atom_site_type_symbol
_atom_site_fract_x
_atom_site_fract_y
_atom_site_fract_z
_atom_site_U_iso_or_equiv
_atom_site_adp_type
_atom_site_occupancy
_atom_site_symmetry_multiplicity
_atom_site_calc_flag
_atom_site_refinement_flags
O5 O -0.32381(8) 0.83226(19) -0.28358(8) 0.0178(4) Uani 1 1 d .
O6 O -0.42561(9) 0.6005(2) -0.27198(9) 0.0228(4) Uani 1 1 d .
H6 H -0.4654 0.5518 -0.2830 0.034 Uiso 1 1 calc R
O4 O -0.43998(8) 0.9345(2) -0.21510(10) 0.0235(4) Uani 1 1 d .
H4 H -0.4324 0.8379 -0.2292 0.035 Uiso 1 1 calc R
O9 O -0.42222(9) 0.8451(2) -0.50956(9) 0.0270(4) Uani 1 1 d .
O2 O -0.08560(9) 1.1668(2) -0.12283(10) 0.0302(4) Uani 1 1 d .
O8 O -0.17840(9) 0.8313(2) -0.58766(9) 0.0308(5) Uani 1 1 d .
O3 O -0.29482(9) 1.2043(2) -0.39242(9) 0.0300(4) Uani 1 1 d .
O7 O -0.12072(9) 0.7378(2) -0.44022(10) 0.0323(5) Uani 1 1 d U
O1 O -0.05433(10) 1.3385(3) -0.24020(11) 0.0367(5) Uani 1 1 d .
C14 C -0.38570(13) 0.5862(3) -0.33652(13) 0.0202(5) Uani 1 1 d .
H14 H -0.3410 0.5195 -0.3194 0.024 Uiso 1 1 calc R
C1 C -0.03185(18) 1.4237(5) -0.3042(2) 0.0620(11) Uani 1 1 d .
H1A H -0.0296 1.3449 -0.3461 0.093 Uiso 1 1 calc R
H1B H 0.0160 1.4727 -0.2878 0.093 Uiso 1 1 calc R
H1C H -0.0666 1.5115 -0.3222 0.093 Uiso 1 1 calc R
C24 C -0.07696(17) 0.8873(5) -0.4245(2) 0.0554(9) Uani 1 1 d U
H24A H -0.0832 0.9574 -0.4706 0.083 Uiso 1 1 calc R
H24B H -0.0260 0.8565 -0.4105 0.083 Uiso 1 1 calc R
H24C H -0.0924 0.9485 -0.3819 0.083 Uiso 1 1 calc R
C11 C -0.37135(12) 1.0253(3) -0.19953(14) 0.0210(5) Uani 1 1 d .
H11 H -0.3400 0.9744 -0.1541 0.025 Uiso 1 1 calc R
C13 C -0.36321(12) 0.7650(3) -0.35557(12) 0.0182(5) Uani 1 1 d .
H13 H -0.4080 0.8325 -0.3712 0.022 Uiso 1 1 calc R
C5 C -0.25936(12) 1.1000(3) -0.26421(13) 0.0184(5) Uani 1 1 d .
C21 C -0.34741(13) 0.8204(3) -0.49695(13) 0.0200(5) Uani 1 1 d .
C16 C -0.31646(13) 0.7758(3) -0.41987(13) 0.0189(5) Uani 1 1 d .
C19 C -0.22735(13) 0.8139(3) -0.53594(13) 0.0222(5) Uani 1 1 d .
C10 C -0.33311(12) 1.0107(3) -0.27107(13) 0.0181(5) Uani 1 1 d .
H10 H -0.3660 1.0568 -0.3167 0.022 Uiso 1 1 calc R
C3 C -0.13910(13) 1.1671(3) -0.18880(14) 0.0222(5) Uani 1 1 d .
C4 C -0.20661(12) 1.0874(3) -0.19570(14) 0.0214(5) Uani 1 1 d .
H4A H -0.2175 1.0235 -0.1538 0.026 Uiso 1 1 calc R
C6 C -0.24158(13) 1.1944(3) -0.32643(14) 0.0228(6) Uani 1 1 d .
C22 C -0.45621(14) 0.9115(3) -0.58316(13) 0.0252(6) Uani 1 1 d .
H22A H -0.4525 0.8305 -0.6239 0.038 Uiso 1 1 calc R
H22B H -0.4318 1.0143 -0.5938 0.038 Uiso 1 1 calc R
H22C H -0.5072 0.9346 -0.5816 0.038 Uiso 1 1 calc R
C2 C -0.12240(13) 1.2615(3) -0.25205(15) 0.0257(6) Uani 1 1 d .
C17 C -0.24080(13) 0.7500(3) -0.40320(13) 0.0218(5) Uani 1 1 d .
H17 H -0.2197 0.7198 -0.3523 0.026 Uiso 1 1 calc R
C18 C -0.19602(13) 0.7675(3) -0.45913(13) 0.0223(5) Uani 1 1 d .
C20 C -0.30299(13) 0.8395(3) -0.55487(13) 0.0222(5) Uani 1 1 d .
H20 H -0.3240 0.8691 -0.6059 0.027 Uiso 1 1 calc R
C15 C -0.43103(14) 0.4991(3) -0.40654(14) 0.0263(6) Uani 1 1 d .
H15A H -0.4437 0.3871 -0.3918 0.039 Uiso 1 1 calc R
H15B H -0.4028 0.4923 -0.4486 0.039 Uiso 1 1 calc R
H15C H -0.4753 0.5627 -0.4235 0.039 Uiso 1 1 calc R
C7 C -0.17280(14) 1.2743(3) -0.32069(14) 0.0263(6) Uani 1 1 d .
H7 H -0.1611 1.3357 -0.3630 0.032 Uiso 1 1 calc R
C23 C -0.20444(15) 0.9091(4) -0.66182(14) 0.0304(6) Uani 1 1 d .
H23A H -0.1642 0.9214 -0.6906 0.046 Uiso 1 1 calc R
H23B H -0.2245 1.0185 -0.6535 0.046 Uiso 1 1 calc R
H23C H -0.2421 0.8395 -0.6912 0.046 Uiso 1 1 calc R
C12 C -0.38874(14) 1.2048(3) -0.18015(16) 0.0315(6) Uani 1 1 d .
H12A H -0.4173 1.2571 -0.2254 0.047 Uiso 1 1 calc R
H12B H -0.3436 1.2666 -0.1652 0.047 Uiso 1 1 calc R
H12C H -0.4164 1.2054 -0.1375 0.047 Uiso 1 1 calc R
C8 C -0.27259(15) 1.2653(4) -0.46290(14) 0.0319(6) Uani 1 1 d .
H8A H -0.3124 1.2517 -0.5060 0.048 Uiso 1 1 calc R
H8B H -0.2305 1.2022 -0.4732 0.048 Uiso 1 1 calc R
H8C H -0.2599 1.3829 -0.4569 0.048 Uiso 1 1 calc R
C9 C -0.09947(15) 1.0684(4) -0.05771(15) 0.0386(7) Uani 1 1 d .
H9A H -0.1062 0.9521 -0.0733 0.058 Uiso 1 1 calc R
H9B H -0.1432 1.1091 -0.0402 0.058 Uiso 1 1 calc R
H9C H -0.0584 1.0777 -0.0157 0.058 Uiso 1 1 calc R

loop_
_atom_site_aniso_label
_atom_site_aniso_U_11
_atom_site_aniso_U_22
_atom_site_aniso_U_33
_atom_site_aniso_U_23
_atom_site_aniso_U_13
_atom_site_aniso_U_12
O5 0.0198(8) 0.0167(9) 0.0159(8) -0.0006(7) 0.0001(6) 0.0019(7)
O6 0.0225(9) 0.0252(10) 0.0221(8) -0.0027(7) 0.0076(7) -0.0062(7)
O4 0.0203(9) 0.0199(9) 0.0324(9) -0.0036(8) 0.0109(7) -0.0021(7)
O9 0.0220(9) 0.0413(12) 0.0175(8) 0.0066(8) 0.0022(7) 0.0046(8)
O2 0.0228(9) 0.0363(11) 0.0298(9) 0.0024(8) -0.0003(8) -0.0036(8)
O8 0.0292(10) 0.0431(12) 0.0224(9) 0.0018(8) 0.0114(8) 0.0011(9)
O3 0.0286(10) 0.0377(11) 0.0229(9) 0.0078(8) 0.0023(8) -0.0064(8)
O7 0.0204(9) 0.0434(12) 0.0341(10) -0.0046(9) 0.0076(8) 0.0024(8)
O1 0.0247(10) 0.0439(12) 0.0414(11) 0.0080(9) 0.0047(8) -0.0128(9)
C14 0.0206(12) 0.0213(13) 0.0199(11) -0.0002(10) 0.0069(10) 0.0008(10)
C1 0.0433(19) 0.088(3) 0.055(2) 0.020(2) 0.0083(16) -0.0324(19)
C24 0.0309(17) 0.063(2) 0.070(2) -0.0076(19) 0.0008(16) 0.0011(16)
C11 0.0159(12) 0.0231(13) 0.0245(12) -0.0021(11) 0.0049(10) 0.0000(10)
C13 0.0177(12) 0.0213(13) 0.0148(11) 0.0010(10) 0.0005(9) 0.0009(10)
C5 0.0180(12) 0.0163(12) 0.0219(11) -0.0002(10) 0.0063(10) 0.0031(10)
C21 0.0223(12) 0.0177(13) 0.0195(11) -0.0022(10) 0.0018(10) -0.0004(10)
C16 0.0223(12) 0.0169(13) 0.0181(11) -0.0012(10) 0.0052(10) -0.0013(10)
C19 0.0278(13) 0.0201(13) 0.0212(12) -0.0039(10) 0.0113(11) -0.0023(11)
C10 0.0188(12) 0.0155(12) 0.0191(11) 0.0010(10) 0.0002(10) 0.0014(10)
C3 0.0174(12) 0.0219(14) 0.0269(13) -0.0007(11) 0.0028(10) 0.0013(10)
C4 0.0196(12) 0.0182(13) 0.0270(13) 0.0000(10) 0.0054(10) 0.0025(10)
C6 0.0241(13) 0.0219(14) 0.0234(12) 0.0008(11) 0.0067(10) 0.0021(11)
C22 0.0277(13) 0.0269(14) 0.0203(12) 0.0058(11) 0.0015(11) 0.0020(11)
C2 0.0200(13) 0.0247(14) 0.0331(14) -0.0016(12) 0.0064(11) -0.0026(11)
C17 0.0264(13) 0.0231(14) 0.0162(11) 0.0001(10) 0.0041(10) 0.0030(11)
C18 0.0197(12) 0.0256(14) 0.0215(12) -0.0044(11) 0.0030(10) 0.0024(10)
C20 0.0296(14) 0.0216(13) 0.0156(11) -0.0012(10) 0.0043(10) -0.0028(11)
C15 0.0266(13) 0.0298(15) 0.0233(12) -0.0055(11) 0.0064(11) -0.0068(11)
C7 0.0314(14) 0.0240(14) 0.0260(13) 0.0042(11) 0.0118(11) -0.0030(11)
C23 0.0359(15) 0.0336(16) 0.0237(13) 0.0011(12) 0.0111(11) -0.0077(12)
C12 0.0284(14) 0.0256(15) 0.0436(16) -0.0090(12) 0.0151(13) -0.0032(12)
C8 0.0380(16) 0.0345(16) 0.0234(13) 0.0022(12) 0.0057(12) -0.0025(13)
C9 0.0287(15) 0.059(2) 0.0275(14) 0.0079(14) 0.0012(12) -0.0028(14)

loop_
_atom_type_symbol
_atom_type_description
_atom_type_scat_dispersion_real
_atom_type_scat_dispersion_imag
_atom_type_scat_source
C C 0.0033 0.0016 'International Tables Vol C Tables 4.2.6.8 and 6.1.1.4'
H H 0.0000 0.0000 'International Tables Vol C Tables 4.2.6.8 and 6.1.1.4'
O O 0.0106 0.0060 'International Tables Vol C Tables 4.2.6.8 and 6.1.1.4'

loop_
_geom_angle_atom_site_label_1
_geom_angle_atom_site_label_2
_geom_angle_atom_site_label_3
_geom_angle
C13 O5 C10 115.93(17)
C14 O6 H6 109.5
C11 O4 H4 109.5
C21 O9 C22 118.52(18)
C3 O2 C9 117.20(19)
C19 O8 C23 117.73(19)
C6 O3 C8 117.32(19)
C18 O7 C24 114.4(2)
C2 O1 C1 118.1(2)
O6 C14 C15 111.69(18)
O6 C14 C13 106.59(18)
C15 C14 C13 112.50(19)
O6 C14 H14 108.6
C15 C14 H14 108.6
C13 C14 H14 108.6
O1 C1 H1A 109.5
O1 C1 H1B 109.5
H1A C1 H1B 109.5
O1 C1 H1C 109.5
H1A C1 H1C 109.5
H1B C1 H1C 109.5
O7 C24 H24A 109.5
O7 C24 H24B 109.5
H24A C24 H24B 109.5
O7 C24 H24C 109.5
H24A C24 H24C 109.5
H24B C24 H24C 109.5
O4 C11 C12 107.48(18)
O4 C11 C10 108.58(18)
C12 C11 C10 113.3(2)
O4 C11 H11 109.1
C12 C11 H11 109.1
C10 C11 H11 109.1
O5 C13 C16 110.29(18)
O5 C13 C14 105.90(17)
C16 C13 C14 114.67(19)
O5 C13 H13 108.6
C16 C13 H13 108.6
C14 C13 H13 108.6
C6 C5 C4 118.1(2)
C6 C5 C10 120.7(2)
C4 C5 C10 121.2(2)
O9 C21 C20 124.0(2)
O9 C21 C16 115.3(2)
C20 C21 C16 120.7(2)
C17 C16 C21 118.0(2)
C17 C16 C13 120.7(2)
C21 C16 C13 121.2(2)
O8 C19 C20 124.7(2)
O8 C19 C18 115.3(2)
C20 C19 C18 120.0(2)
O5 C10 C5 109.91(17)
O5 C10 C11 106.12(18)
C5 C10 C11 115.32(18)
O5 C10 H10 108.4
C5 C10 H10 108.4
C11 C10 H10 108.4
O2 C3 C4 125.5(2)
O2 C3 C2 115.3(2)
C4 C3 C2 119.1(2)
C3 C4 C5 121.9(2)
C3 C4 H4A 119.1
C5 C4 H4A 119.1
O3 C6 C5 116.3(2)
O3 C6 C7 122.9(2)
C5 C6 C7 120.7(2)
O9 C22 H22A 109.5
O9 C22 H22B 109.5
H22A C22 H22B 109.5
O9 C22 H22C 109.5
H22A C22 H22C 109.5
H22B C22 H22C 109.5
O1 C2 C7 124.1(2)
O1 C2 C3 115.5(2)
C7 C2 C3 120.4(2)
C18 C17 C16 122.3(2)
C18 C17 H17 118.8
C16 C17 H17 118.8
C17 C18 O7 120.5(2)
C17 C18 C19 119.2(2)
O7 C18 C19 120.3(2)
C19 C20 C21 119.7(2)
C19 C20 H20 120.2
C21 C20 H20 120.2
C14 C15 H15A 109.5
C14 C15 H15B 109.5
H15A C15 H15B 109.5
C14 C15 H15C 109.5
H15A C15 H15C 109.5
H15B C15 H15C 109.5
C2 C7 C6 119.8(2)
C2 C7 H7 120.1
C6 C7 H7 120.1
O8 C23 H23A 109.5
O8 C23 H23B 109.5
H23A C23 H23B 109.5
O8 C23 H23C 109.5
H23A C23 H23C 109.5
H23B C23 H23C 109.5
C11 C12 H12A 109.5
C11 C12 H12B 109.5
H12A C12 H12B 109.5
C11 C12 H12C 109.5
H12A C12 H12C 109.5
H12B C12 H12C 109.5
O3 C8 H8A 109.5
O3 C8 H8B 109.5
H8A C8 H8B 109.5
O3 C8 H8C 109.5
H8A C8 H8C 109.5
H8B C8 H8C 109.5
O2 C9 H9A 109.5
O2 C9 H9B 109.5
H9A C9 H9B 109.5
O2 C9 H9C 109.5
H9A C9 H9C 109.5
H9B C9 H9C 109.5

loop_
_geom_bond_atom_site_label_1
_geom_bond_atom_site_label_2
_geom_bond_distance
O5 C13 1.433(3)
O5 C10 1.441(3)
O6 C14 1.434(3)
O6 H6 0.8200
O4 C11 1.437(3)
O4 H4 0.8200
O9 C21 1.370(3)
O9 C22 1.420(3)
O2 C3 1.376(3)
O2 C9 1.422(3)
O8 C19 1.373(3)
O8 C23 1.428(3)
O3 C6 1.376(3)
O3 C8 1.427(3)
O7 C18 1.389(3)
O7 C24 1.429(4)
O1 C2 1.376(3)
O1 C1 1.411(3)
C14 C15 1.515(3)
C14 C13 1.523(3)
C14 H14 0.9800
C1 H1A 0.9600
C1 H1B 0.9600
C1 H1C 0.9600
C24 H24A 0.9600
C24 H24B 0.9600
C24 H24C 0.9600
C11 C12 1.504(3)
C11 C10 1.521(3)
C11 H11 0.9800
C13 C16 1.512(3)
C13 H13 0.9800
C5 C6 1.389(3)
C5 C4 1.403(3)
C5 C10 1.515(3)
C21 C20 1.397(3)
C21 C16 1.402(3)
C16 C17 1.388(3)
C19 C20 1.390(3)
C19 C18 1.403(3)
C10 H10 0.9800
C3 C4 1.379(3)
C3 C2 1.396(3)
C4 H4A 0.9300
C6 C7 1.402(3)
C22 H22A 0.9600
C22 H22B 0.9600
C22 H22C 0.9600
C2 C7 1.382(4)
C17 C18 1.373(3)
C17 H17 0.9300
C20 H20 0.9300
C15 H15A 0.9600
C15 H15B 0.9600
C15 H15C 0.9600
C7 H7 0.9300
C23 H23A 0.9600
C23 H23B 0.9600
C23 H23C 0.9600
C12 H12A 0.9600
C12 H12B 0.9600
C12 H12C 0.9600
C8 H8A 0.9600
C8 H8B 0.9600
C8 H8C 0.9600
C9 H9A 0.9600
C9 H9B 0.9600
C9 H9C 0.9600

loop_
_geom_torsion_atom_site_label_1
_geom_torsion_atom_site_label_2
_geom_torsion_atom_site_label_3
_geom_torsion_atom_site_label_4
_geom_torsion
C10 O5 C13 C16 89.9(2)
C10 O5 C13 C14 -145.49(18)
O6 C14 C13 O5 54.9(2)
C15 C14 C13 O5 177.69(18)
O6 C14 C13 C16 176.79(18)
C15 C14 C13 C16 -60.5(3)
C22 O9 C21 C20 -7.1(3)
C22 O9 C21 C16 172.0(2)
O9 C21 C16 C17 -179.6(2)
C20 C21 C16 C17 -0.5(3)
O9 C21 C16 C13 -2.8(3)
C20 C21 C16 C13 176.3(2)
O5 C13 C16 C17 36.5(3)
C14 C13 C16 C17 -83.0(3)
O5 C13 C16 C21 -140.3(2)
C14 C13 C16 C21 100.3(3)
C23 O8 C19 C20 11.5(4)
C23 O8 C19 C18 -168.3(2)
C13 O5 C10 C5 -119.02(19)
C13 O5 C10 C11 115.67(19)
C6 C5 C10 O5 103.4(2)
C4 C5 C10 O5 -75.4(3)
C6 C5 C10 C11 -136.7(2)
C4 C5 C10 C11 44.5(3)
O4 C11 C10 O5 -58.0(2)
C12 C11 C10 O5 -177.30(19)
O4 C11 C10 C5 -179.92(19)
C12 C11 C10 C5 60.8(3)
C9 O2 C3 C4 3.6(4)
C9 O2 C3 C2 -178.3(2)
O2 C3 C4 C5 177.3(2)
C2 C3 C4 C5 -0.7(4)
C6 C5 C4 C3 0.7(3)
C10 C5 C4 C3 179.6(2)
C8 O3 C6 C5 -165.6(2)
C8 O3 C6 C7 14.5(3)
C4 C5 C6 O3 -179.7(2)
C10 C5 C6 O3 1.4(3)
C4 C5 C6 C7 0.1(4)
C10 C5 C6 C7 -178.7(2)
C1 O1 C2 C7 -5.7(4)
C1 O1 C2 C3 174.8(3)
O2 C3 C2 O1 1.2(3)
C4 C3 C2 O1 179.3(2)
O2 C3 C2 C7 -178.4(2)
C4 C3 C2 C7 -0.2(4)
C21 C16 C17 C18 0.3(4)
C13 C16 C17 C18 -176.5(2)
C16 C17 C18 O7 -179.0(2)
C16 C17 C18 C19 0.4(4)
C24 O7 C18 C17 -99.1(3)
C24 O7 C18 C19 81.6(3)
O8 C19 C18 C17 178.9(2)
C20 C19 C18 C17 -0.8(4)
O8 C19 C18 O7 -1.8(3)
C20 C19 C18 O7 178.5(2)
O8 C19 C20 C21 -179.1(2)
C18 C19 C20 C21 0.7(4)
O9 C21 C20 C19 179.1(2)
C16 C21 C20 C19 0.0(4)
O1 C2 C7 C6 -178.5(2)
C3 C2 C7 C6 1.1(4)
O3 C6 C7 C2 178.8(2)
C5 C6 C7 C2 -1.1(4)
